data_4024031
loop_
_publ_author_name
'Ahmad Basheer'
'Hiroshi Yamataka'
'Salai Cheettu Ammal'
'Zvi Rappoport'

_publ_section_title
;
 Enols of Substituted Cyanomalonamides
;
_journal_name_full 'Journal of Organic Chemistry'
_journal_page_first 5297
_journal_page_last 5312
_journal_paper_doi 10.1021/jo070877h
_journal_volume 72
_journal_year 2007
_chemical_formula_moiety 'C12 H13 N3 O3'
_chemical_formula_sum 'C12 H13 N3 O3'
_chemical_formula_weight 247.25
_chemical_name_systematic
; 
 ? 
;
_space_group_IT_number 14
_symmetry_cell_setting monoclinic
_symmetry_space_group_name_Hall '-P 2ybc'
_symmetry_space_group_name_H-M 'P 1 21/c 1'
_atom_sites_solution_hydrogens geom
_atom_sites_solution_primary direct
_atom_sites_solution_secondary difmap
_audit_creation_method SHELXL-97
_cell_angle_alpha 90.00
_cell_angle_beta 102.068(5)
_cell_angle_gamma 90.00
_cell_formula_units_Z 4
_cell_length_a 18.235(5)
_cell_length_b 5.3898(16)
_cell_length_c 12.383(4)
_cell_measurement_reflns_used 2421
_cell_measurement_temperature 295(2)
_cell_measurement_theta_max 25.33
_cell_measurement_theta_min 2.28
_cell_volume 1190.1(6)
_computing_cell_refinement 'Bruker SMART'
_computing_data_collection 'Bruker SMART'
_computing_data_reduction 'Bruker SAINT'
_computing_molecular_graphics 'Bruker SHELXTL'
_computing_publication_material 'Bruker SHELXTL'
_computing_structure_refinement 'SHELXL-97 (Sheldrick, 1997)'
_computing_structure_solution 'SHELXS-97 (Sheldrick, 1990)'
_diffrn_ambient_temperature 295(2)
_diffrn_measured_fraction_theta_full 0.999
_diffrn_measured_fraction_theta_max 0.999
_diffrn_measurement_device_type 'CCD area detector'
_diffrn_measurement_method 'phi and omega scans'
_diffrn_radiation_monochromator graphite
_diffrn_radiation_source 'fine-focus sealed tube'
_diffrn_radiation_type MoK\a
_diffrn_radiation_wavelength 0.71073
_diffrn_reflns_av_R_equivalents 0.0407
_diffrn_reflns_av_sigmaI/netI 0.0321
_diffrn_reflns_limit_h_max 21
_diffrn_reflns_limit_h_min -21
_diffrn_reflns_limit_k_max 6
_diffrn_reflns_limit_k_min -6
_diffrn_reflns_limit_l_max 14
_diffrn_reflns_limit_l_min -14
_diffrn_reflns_number 10680
_diffrn_reflns_theta_full 25.00
_diffrn_reflns_theta_max 25.00
_diffrn_reflns_theta_min 2.28
_exptl_absorpt_coefficient_mu 0.102
_exptl_absorpt_correction_T_max 0.9899
_exptl_absorpt_correction_T_min 0.9741
_exptl_absorpt_correction_type none
_exptl_crystal_colour colorless
_exptl_crystal_density_diffrn 1.380
_exptl_crystal_density_method 'not measured'
_exptl_crystal_description prism
_exptl_crystal_F_000 520
_exptl_crystal_size_max 0.26
_exptl_crystal_size_mid 0.10
_exptl_crystal_size_min 0.10
_refine_diff_density_max 0.251
_refine_diff_density_min -0.234
_refine_diff_density_rms 0.057
_refine_ls_extinction_method none
_refine_ls_goodness_of_fit_ref 1.279
_refine_ls_hydrogen_treatment mixed
_refine_ls_matrix_type full
_refine_ls_number_parameters 177
_refine_ls_number_reflns 2105
_refine_ls_number_restraints 0
_refine_ls_restrained_S_all 1.279
_refine_ls_R_factor_all 0.1083
_refine_ls_R_factor_gt 0.1012
_refine_ls_shift/su_max 0.000
_refine_ls_shift/su_mean 0.000
_refine_ls_structure_factor_coef Fsqd
_refine_ls_weighting_details 'calc w=1/[\s^2^(Fo^2^)+(0.0499P)^2^+2.3034P] where P=(Fo^2^+2Fc^2^)/3'
_refine_ls_weighting_scheme calc
_refine_ls_wR_factor_gt 0.1942
_refine_ls_wR_factor_ref 0.1977
_reflns_number_gt 1932
_reflns_number_total 2105
_reflns_threshold_expression >2sigma(I)
_cod_data_source_file jo070877hsi20070426_015603.cif
_cod_data_source_block bashirm
_cod_depositor_comments
;
The following automatic conversions were performed:
'_symmetry_cell_setting' value 'Monoclinic' changed to 'monoclinic'
according to '/home/saulius/struct/CIF-dictionaries/cif_core.dic'
dictionary named 'cif_core.dic' version 2.4.1 from 2010-06-29.

Automatic conversion script
Id: cif_fix_enum 1527 2010-12-29 10:47:43Z saulius 
;
_cod_original_sg_symbol_H-M 'P 21/c'
_cod_database_code 4024031

loop_
_symmetry_equiv_pos_as_xyz
'x, y, z'
'-x, y+1/2, -z+1/2'
'-x, -y, -z'
'x, -y-1/2, z-1/2'

loop_
_atom_site_label
_atom_site_type_symbol
_atom_site_fract_x
_atom_site_fract_y
_atom_site_fract_z
_atom_site_U_iso_or_equiv
_atom_site_adp_type
_atom_site_occupancy
_atom_site_symmetry_multiplicity
_atom_site_calc_flag
_atom_site_refinement_flags
_atom_site_disorder_assembly
_atom_site_disorder_group
C1 C 0.2939(2) 0.4213(8) 0.8558(3) 0.0314(9) Uani 1 1 d . . .
C2 C 0.3537(2) 0.2533(8) 0.8668(3) 0.0318(9) Uani 1 1 d . . .
C3 C 0.3597(2) 0.0956(7) 0.7752(3) 0.0306(9) Uani 1 1 d . . .
C4 C 0.4071(2) 0.2318(8) 0.9672(3) 0.0332(9) Uani 1 1 d . . .
C5 C 0.4183(3) -0.2478(8) 0.6986(3) 0.0440(11) Uani 1 1 d . . .
H5A H 0.3706 -0.3196 0.6661 0.066 Uiso 1 1 calc R . .
H5B H 0.4530 -0.3772 0.7279 0.066 Uiso 1 1 calc R . .
H5C H 0.4371 -0.1571 0.6434 0.066 Uiso 1 1 calc R . .
C6 C 0.2207(2) 0.7251(8) 0.9371(3) 0.0331(9) Uani 1 1 d . . .
C7 C 0.1893(3) 0.7470(10) 1.0293(3) 0.0484(12) Uani 1 1 d . . .
H7 H 0.2053 0.6432 1.0897 0.058 Uiso 1 1 calc R . .
C8 C 0.1350(3) 0.9193(10) 1.0324(4) 0.0511(13) Uani 1 1 d . . .
H8 H 0.1147 0.9316 1.0950 0.061 Uiso 1 1 calc R . .
C9 C 0.1100(2) 1.0749(8) 0.9448(4) 0.0413(10) Uani 1 1 d . . .
C10 C 0.1408(2) 1.0518(8) 0.8526(3) 0.0415(11) Uani 1 1 d . . .
H10 H 0.1241 1.1533 0.7917 0.050 Uiso 1 1 calc R . .
C11 C 0.1959(2) 0.8801(8) 0.8501(3) 0.0385(10) Uani 1 1 d . . .
H11 H 0.2167 0.8692 0.7879 0.046 Uiso 1 1 calc R . .
C12 C 0.0292(3) 1.4043(10) 0.8682(4) 0.0633(15) Uani 1 1 d . . .
H12A H 0.0702 1.4996 0.8525 0.095 Uiso 1 1 calc R . .
H12B H -0.0073 1.5141 0.8881 0.095 Uiso 1 1 calc R . .
H12C H 0.0065 1.3106 0.8040 0.095 Uiso 1 1 calc R . .
N1 N 0.2787(2) 0.5488(7) 0.9401(3) 0.0373(9) Uani 1 1 d . . .
H1N1 H 0.302(2) 0.500(8) 1.000(4) 0.041(13) Uiso 1 1 d . . .
N2 N 0.4518(2) 0.2139(8) 1.0452(3) 0.0523(11) Uani 1 1 d . . .
N3 N 0.4096(2) -0.0821(7) 0.7864(3) 0.0367(8) Uani 1 1 d . . .
H1N3 H 0.440(2) -0.104(8) 0.844(4) 0.041(13) Uiso 1 1 d . . .
O1 O 0.25044(15) 0.4546(6) 0.7593(2) 0.0388(8) Uani 1 1 d . . .
H1O1 H 0.273(2) 0.304(9) 0.706(4) 0.048(12) Uiso 1 1 d . . .
O2 O 0.31475(15) 0.1269(5) 0.6822(2) 0.0370(7) Uani 1 1 d . . .
O3 O 0.05614(19) 1.2401(7) 0.9569(3) 0.0617(10) Uani 1 1 d . . .

loop_
_atom_site_aniso_label
_atom_site_aniso_U_11
_atom_site_aniso_U_22
_atom_site_aniso_U_33
_atom_site_aniso_U_23
_atom_site_aniso_U_13
_atom_site_aniso_U_12
C1 0.032(2) 0.036(2) 0.0254(19) 0.0010(18) 0.0053(16) -0.0032(18)
C2 0.034(2) 0.039(2) 0.0222(18) 0.0015(17) 0.0050(15) -0.0011(19)
C3 0.030(2) 0.034(2) 0.029(2) 0.0051(17) 0.0074(16) -0.0025(18)
C4 0.035(2) 0.037(2) 0.026(2) -0.0042(18) 0.0046(17) 0.0083(19)
C5 0.052(3) 0.041(3) 0.040(2) -0.003(2) 0.011(2) 0.005(2)
C6 0.032(2) 0.041(2) 0.0241(19) -0.0011(18) 0.0011(15) -0.0002(19)
C7 0.054(3) 0.066(3) 0.024(2) 0.007(2) 0.0062(19) 0.016(3)
C8 0.057(3) 0.067(3) 0.031(2) 0.001(2) 0.013(2) 0.021(3)
C9 0.041(2) 0.039(2) 0.042(2) -0.004(2) 0.0043(19) 0.005(2)
C10 0.046(3) 0.039(2) 0.038(2) 0.007(2) 0.0058(19) 0.005(2)
C11 0.045(2) 0.040(2) 0.034(2) 0.0025(19) 0.0149(18) 0.003(2)
C12 0.066(3) 0.055(3) 0.064(3) -0.007(3) 0.001(3) 0.028(3)
N1 0.041(2) 0.048(2) 0.0194(17) -0.0013(16) -0.0004(15) 0.0123(17)
N2 0.052(2) 0.066(3) 0.033(2) -0.004(2) -0.0051(18) 0.022(2)
N3 0.041(2) 0.042(2) 0.0247(18) -0.0022(16) 0.0020(16) 0.0070(17)
O1 0.0437(17) 0.0473(18) 0.0211(13) -0.0011(13) -0.0027(12) 0.0133(14)
O2 0.0395(16) 0.0441(17) 0.0244(14) -0.0031(12) -0.0003(12) 0.0065(14)
O3 0.066(2) 0.062(2) 0.060(2) 0.0014(19) 0.0197(18) 0.0285(19)

loop_
_atom_type_symbol
_atom_type_description
_atom_type_scat_dispersion_real
_atom_type_scat_dispersion_imag
_atom_type_scat_source
C C 0.0033 0.0016 'International Tables Vol C Tables 4.2.6.8 and 6.1.1.4'
H H 0.0000 0.0000 'International Tables Vol C Tables 4.2.6.8 and 6.1.1.4'
N N 0.0061 0.0033 'International Tables Vol C Tables 4.2.6.8 and 6.1.1.4'
O O 0.0106 0.0060 'International Tables Vol C Tables 4.2.6.8 and 6.1.1.4'

loop_
_geom_angle_atom_site_label_1
_geom_angle_atom_site_label_2
_geom_angle_atom_site_label_3
_geom_angle
_geom_angle_site_symmetry_1
_geom_angle_site_symmetry_3
_geom_angle_publ_flag
O1 C1 N1 117.6(4) . . ?
O1 C1 C2 119.4(3) . . ?
N1 C1 C2 123.0(3) . . ?
C1 C2 C4 121.1(3) . . ?
C1 C2 C3 119.4(3) . . ?
C4 C2 C3 119.5(4) . . ?
O2 C3 N3 119.6(4) . . ?
O2 C3 C2 119.5(4) . . ?
N3 C3 C2 120.9(3) . . ?
N2 C4 C2 177.5(4) . . ?
N3 C5 H5A 109.5 . . ?
N3 C5 H5B 109.5 . . ?
H5A C5 H5B 109.5 . . ?
N3 C5 H5C 109.5 . . ?
H5A C5 H5C 109.5 . . ?
H5B C5 H5C 109.5 . . ?
C11 C6 C7 118.2(4) . . ?
C11 C6 N1 123.7(4) . . ?
C7 C6 N1 118.1(4) . . ?
C8 C7 C6 120.6(4) . . ?
C8 C7 H7 119.7 . . ?
C6 C7 H7 119.7 . . ?
C7 C8 C9 121.2(4) . . ?
C7 C8 H8 119.4 . . ?
C9 C8 H8 119.4 . . ?
O3 C9 C8 116.3(4) . . ?
O3 C9 C10 125.5(4) . . ?
C8 C9 C10 118.2(4) . . ?
C11 C10 C9 120.4(4) . . ?
C11 C10 H10 119.8 . . ?
C9 C10 H10 119.8 . . ?
C6 C11 C10 121.4(4) . . ?
C6 C11 H11 119.3 . . ?
C10 C11 H11 119.3 . . ?
O3 C12 H12A 109.5 . . ?
O3 C12 H12B 109.5 . . ?
H12A C12 H12B 109.5 . . ?
O3 C12 H12C 109.5 . . ?
H12A C12 H12C 109.5 . . ?
H12B C12 H12C 109.5 . . ?
C1 N1 C6 127.3(3) . . ?
C1 N1 H1N1 113(3) . . ?
C6 N1 H1N1 119(3) . . ?
C3 N3 C5 123.9(4) . . ?
C3 N3 H1N3 122(3) . . ?
C5 N3 H1N3 114(3) . . ?
C1 O1 H1O1 102(2) . . ?
C3 O2 H1O1 100.9(19) . . ?
C9 O3 C12 117.8(4) . . ?

loop_
_geom_bond_atom_site_label_1
_geom_bond_atom_site_label_2
_geom_bond_distance
_geom_bond_site_symmetry_2
_geom_bond_publ_flag
C1 O1 1.301(4) . ?
C1 N1 1.327(5) . ?
C1 C2 1.401(5) . ?
C2 C4 1.415(5) . ?
C2 C3 1.440(5) . ?
C3 O2 1.277(4) . ?
C3 N3 1.308(5) . ?
C4 N2 1.130(5) . ?
C5 N3 1.442(5) . ?
C5 H5A 0.9600 . ?
C5 H5B 0.9600 . ?
C5 H5C 0.9600 . ?
C6 C11 1.363(6) . ?
C6 C7 1.386(5) . ?
C6 N1 1.416(5) . ?
C7 C8 1.363(6) . ?
C7 H7 0.9300 . ?
C8 C9 1.372(6) . ?
C8 H8 0.9300 . ?
C9 O3 1.357(5) . ?
C9 C10 1.380(6) . ?
C10 C11 1.370(6) . ?
C10 H10 0.9300 . ?
C11 H11 0.9300 . ?
C12 O3 1.415(6) . ?
C12 H12A 0.9600 . ?
C12 H12B 0.9600 . ?
C12 H12C 0.9600 . ?
N1 H1N1 0.82(5) . ?
N3 H1N3 0.82(4) . ?
O1 H1O1 1.17(5) . ?
O2 H1O1 1.30(5) . ?

loop_
_geom_hbond_atom_site_label_D
_geom_hbond_atom_site_label_H
_geom_hbond_atom_site_label_A
_geom_hbond_distance_DH
_geom_hbond_distance_HA
_geom_hbond_distance_DA
_geom_hbond_angle_DHA
_geom_hbond_site_symmetry_A
N1 H1N1 O2 0.82(5) 2.32(5) 3.081(4) 155(4) 4_566
O1 H1O1 O2 1.17(5) 1.30(5) 2.424(4) 159(4) .
N3 H1N3 N2 0.82(4) 2.23(4) 3.006(5) 158(4) 3_657

loop_
_cod_related_entry_id
_cod_related_entry_database
_cod_related_entry_code
1 ChemSpider 30658824
